data_1530679
loop_
_publ_author_name
'Saine, M.C.'

_publ_section_title
;
 Synthese et structure d'un bronze oxygene quadratique contenant de
 l'uranium a la valence six
;
_journal_name_full 'Journal of the Less-Common Metals'
_journal_page_first 315
_journal_page_last 319
_journal_volume 139
_journal_year 1988
_chemical_formula_sum 'Ba5.2 K0.8 Nb7.6 O30 U2.4'
_chemical_name_systematic 'Nb7.6 U2.4 Ba5.2 K.8 O30'
_space_group_IT_number 100
_symmetry_space_group_name_Hall 'P 4 -2ab'
_symmetry_space_group_name_H-M 'P 4 b m'
_cell_angle_alpha 90
_cell_angle_beta 90
_cell_angle_gamma 90
_cell_formula_units_Z 1
_cell_length_a 12.608
_cell_length_b 12.608
_cell_length_c 4.012
_cell_volume 637.754
_citation_journal_id_ASTM JCOMAH
_cod_data_source_file Saine_JCOMAH_1988_1659.cif
_cod_data_source_block Ba5.2K0.8Nb7.6O30U2.4
_cod_original_cell_volume 637.7542
_cod_database_code 1530679

loop_
_symmetry_equiv_pos_as_xyz
x,y,z
-y,x,z
-x,-y,z
y,-x,z
-x+1/2,y+1/2,z
-y+1/2,-x+1/2,z
x+1/2,-y+1/2,z
y+1/2,x+1/2,z

loop_
_atom_site_label
_atom_site_type_symbol
_atom_site_fract_x
_atom_site_fract_y
_atom_site_fract_z
_atom_site_occupancy
_atom_site_U_iso_or_equiv
K1 K+1 0 0 0 0.4 0.0
O4 O-2 0.2831 0.7831 0.4795 1 0.0
U1 U+6 0.5 0 0.5304 0.2 0.0
O1 O-2 0.0057 0.6557 0.4843 1 0.0
U2 U+6 0.075 0.2135 0.5021 0.25 0.0
Ba1 Ba+2 0 0 0 0.6 0.0
Nb2 Nb+4 0.075 0.2135 0.5021 0.75 0.0
O5 O-2 0.0764 0.2077 0.0053 1 0.0
O2 O-2 0.1416 0.069 0.4891 1 0.0
O3 O-2 0.5 0 0.0013 1 0.0
Ba2 Ba+2 0.1817 0.6613 0.0002 0.5 0.0
Nb1 Nb+4 0.5 0 0.5304 0.8 0.0
